data_4117567
loop_
_publ_author_name
'Yi-Feng Wang'
'Xu Zhu'
'Shunsuke Chiba'

_publ_contact_author
;
Dr Shunsuke Chiba
Division of Chemistry and Biological Chemistry
School of Physical and Mathematical Sciences
Nanyang Technological University
21 Nanyang Link
Singapore 637371
Singapore
;
_publ_contact_author_email shunsuke@ntu.edu.sg
_publ_contact_author_fax '+65 6791 1961'
_publ_contact_author_phone '+65 6513 8013'
_publ_section_title
;
 Copper-Catalyzed Aerobic [3+2]-Annulation of N-Alkenyl Amidines
;
_journal_name_full 'Journal of the American Chemical Society'
_journal_page_first 3679
_journal_page_last 3682
_journal_paper_doi 10.1021/ja2120629
_journal_volume 134
_journal_year 2012
_chemical_formula_moiety 'C30 H26 N2'
_chemical_formula_sum 'C30 H26 N2'
_chemical_formula_weight 414.53
_chemical_name_systematic
; 
 ? 
;
_space_group_IT_number 2
_symmetry_cell_setting triclinic
_symmetry_space_group_name_Hall '-P 1'
_symmetry_space_group_name_H-M 'P -1'
_atom_sites_solution_hydrogens geom
_atom_sites_solution_primary direct
_atom_sites_solution_secondary difmap
_audit_creation_method SHELXL-97
_cell_angle_alpha 97.2560(10)
_cell_angle_beta 116.1950(10)
_cell_angle_gamma 102.4620(10)
_cell_formula_units_Z 2
_cell_length_a 10.2686(6)
_cell_length_b 10.9392(7)
_cell_length_c 11.3165(6)
_cell_measurement_reflns_used 3496
_cell_measurement_temperature 103(2)
_cell_measurement_theta_max 30.82
_cell_measurement_theta_min 2.32
_cell_volume 1077.56(11)
_computing_cell_refinement 'Bruker SAINT'
_computing_data_collection 'Bruker APEX2'
_computing_data_reduction 'Bruker SAINT'
_computing_molecular_graphics 'Bruker SHELXTL'
_computing_publication_material 'Bruker SHELXTL'
_computing_structure_refinement 'SHELXL-97 (Sheldrick, 2008)'
_computing_structure_solution 'SHELXS-97 (Sheldrick, 2008)'
_diffrn_ambient_temperature 103(2)
_diffrn_measured_fraction_theta_full 0.987
_diffrn_measured_fraction_theta_max 0.987
_diffrn_measurement_device_type 'Bruker APEX-II CCD'
_diffrn_measurement_method '\f and \w scans'
_diffrn_radiation_monochromator graphite
_diffrn_radiation_source 'fine-focus sealed tube'
_diffrn_radiation_type MoK\a
_diffrn_radiation_wavelength 0.71073
_diffrn_reflns_av_R_equivalents 0.0325
_diffrn_reflns_av_sigmaI/netI 0.0508
_diffrn_reflns_limit_h_max 14
_diffrn_reflns_limit_h_min -14
_diffrn_reflns_limit_k_max 15
_diffrn_reflns_limit_k_min -15
_diffrn_reflns_limit_l_max 16
_diffrn_reflns_limit_l_min -16
_diffrn_reflns_number 16280
_diffrn_reflns_theta_full 31.04
_diffrn_reflns_theta_max 31.04
_diffrn_reflns_theta_min 1.97
_exptl_absorpt_coefficient_mu 0.074
_exptl_absorpt_correction_T_max 0.9926
_exptl_absorpt_correction_T_min 0.9709
_exptl_absorpt_correction_type multi-scan
_exptl_absorpt_process_details sadabs
_exptl_crystal_colour colourless
_exptl_crystal_density_diffrn 1.278
_exptl_crystal_description block
_exptl_crystal_F_000 440
_exptl_crystal_size_max 0.40
_exptl_crystal_size_mid 0.34
_exptl_crystal_size_min 0.10
_refine_diff_density_max 0.400
_refine_diff_density_min -0.349
_refine_diff_density_rms 0.086
_refine_ls_extinction_method none
_refine_ls_goodness_of_fit_ref 1.055
_refine_ls_hydrogen_treatment constr
_refine_ls_matrix_type full
_refine_ls_number_parameters 289
_refine_ls_number_reflns 6803
_refine_ls_number_restraints 0
_refine_ls_restrained_S_all 1.055
_refine_ls_R_factor_all 0.0747
_refine_ls_R_factor_gt 0.0492
_refine_ls_shift/su_max 0.000
_refine_ls_shift/su_mean 0.000
_refine_ls_structure_factor_coef Fsqd
_refine_ls_weighting_details 'calc w=1/[\s^2^(Fo^2^)+(0.0919P)^2^+0.0000P] where P=(Fo^2^+2Fc^2^)/3'
_refine_ls_weighting_scheme calc
_refine_ls_wR_factor_gt 0.1301
_refine_ls_wR_factor_ref 0.1583
_reflns_number_gt 4968
_reflns_number_total 6803
_reflns_threshold_expression >2sigma(I)
_cod_data_source_file ja2120629_si_002.cif
_cod_data_source_block 2m_chiba182s
_cod_database_code 4117567

loop_
_symmetry_equiv_pos_as_xyz
'x, y, z'
'-x, -y, -z'

loop_
_atom_site_label
_atom_site_type_symbol
_atom_site_fract_x
_atom_site_fract_y
_atom_site_fract_z
_atom_site_U_iso_or_equiv
_atom_site_adp_type
_atom_site_occupancy
_atom_site_symmetry_multiplicity
_atom_site_calc_flag
_atom_site_refinement_flags
C1 C 0.20740(15) 0.81867(12) 0.10106(12) 0.0154(2) Uani 1 1 d .
H1A H 0.2032 0.8610 0.0276 0.018 Uiso 1 1 calc R
H1B H 0.1052 0.7587 0.0713 0.018 Uiso 1 1 calc R
C2 C 0.26310(14) 0.91866(12) 0.23340(12) 0.0145(2) Uani 1 1 d .
H2 H 0.3414 0.9978 0.2440 0.017 Uiso 1 1 calc R
C3 C 0.13795(15) 0.95492(12) 0.25937(13) 0.0158(2) Uani 1 1 d .
H3 H 0.0378 0.9146 0.1745 0.019 Uiso 1 1 calc R
C4 C 0.23704(15) 0.83641(12) 0.40169(12) 0.0150(2) Uani 1 1 d .
C5 C 0.35334(15) 0.73361(12) 0.28165(13) 0.0156(2) Uani 1 1 d .
H5A H 0.2790 0.6542 0.2738 0.019 Uiso 1 1 calc R
H5B H 0.4576 0.7300 0.3388 0.019 Uiso 1 1 calc R
C6 C 0.32851(14) 0.74700(11) 0.13920(12) 0.0136(2) Uani 1 1 d .
C7 C 0.47323(15) 0.82927(12) 0.14441(13) 0.0144(2) Uani 1 1 d .
C8 C 0.59982(16) 0.90696(13) 0.26572(13) 0.0189(3) Uani 1 1 d .
H8 H 0.5966 0.9119 0.3488 0.023 Uiso 1 1 calc R
C9 C 0.73048(16) 0.97721(13) 0.26651(14) 0.0214(3) Uani 1 1 d .
H9 H 0.8164 1.0284 0.3501 0.026 Uiso 1 1 calc R
C10 C 0.73581(16) 0.97282(13) 0.14549(15) 0.0210(3) Uani 1 1 d .
H10 H 0.8256 1.0198 0.1461 0.025 Uiso 1 1 calc R
C11 C 0.60917(16) 0.89937(13) 0.02385(14) 0.0194(3) Uani 1 1 d .
H11 H 0.6112 0.8975 -0.0595 0.023 Uiso 1 1 calc R
C12 C 0.47934(15) 0.82860(12) 0.02358(13) 0.0164(3) Uani 1 1 d .
H12 H 0.3931 0.7788 -0.0604 0.020 Uiso 1 1 calc R
C13 C 0.27508(15) 0.61254(12) 0.04563(13) 0.0146(2) Uani 1 1 d .
C14 C 0.13387(16) 0.56276(13) -0.07154(13) 0.0191(3) Uani 1 1 d .
H14 H 0.0662 0.6135 -0.0960 0.023 Uiso 1 1 calc R
C15 C 0.09078(17) 0.43919(13) -0.15330(14) 0.0222(3) Uani 1 1 d .
H15 H -0.0060 0.4066 -0.2330 0.027 Uiso 1 1 calc R
C16 C 0.18712(17) 0.36361(13) -0.11972(15) 0.0225(3) Uani 1 1 d .
H16 H 0.1569 0.2792 -0.1753 0.027 Uiso 1 1 calc R
C17 C 0.32901(17) 0.41271(13) -0.00348(15) 0.0216(3) Uani 1 1 d .
H17 H 0.3965 0.3618 0.0204 0.026 Uiso 1 1 calc R
C18 C 0.37232(16) 0.53598(12) 0.07791(14) 0.0188(3) Uani 1 1 d .
H18 H 0.4697 0.5687 0.1568 0.023 Uiso 1 1 calc R
C19 C 0.16285(14) 1.09956(12) 0.29565(13) 0.0157(2) Uani 1 1 d .
C20 C 0.16801(16) 1.17141(13) 0.20365(14) 0.0201(3) Uani 1 1 d .
H20 H 0.1540 1.1290 0.1184 0.024 Uiso 1 1 calc R
C21 C 0.19346(17) 1.30460(14) 0.23518(16) 0.0239(3) Uani 1 1 d .
H21 H 0.1952 1.3523 0.1711 0.029 Uiso 1 1 calc R
C22 C 0.21620(17) 1.36748(13) 0.36021(16) 0.0260(3) Uani 1 1 d .
H22 H 0.2366 1.4587 0.3832 0.031 Uiso 1 1 calc R
C23 C 0.20896(17) 1.29656(14) 0.45145(15) 0.0244(3) Uani 1 1 d .
H23 H 0.2232 1.3392 0.5367 0.029 Uiso 1 1 calc R
C24 C 0.18096(15) 1.16320(13) 0.41882(14) 0.0187(3) Uani 1 1 d .
H24 H 0.1742 1.1152 0.4813 0.022 Uiso 1 1 calc R
C25 C 0.26049(15) 0.75894(12) 0.50321(12) 0.0155(2) Uani 1 1 d .
C26 C 0.13944(16) 0.70675(12) 0.52608(13) 0.0185(3) Uani 1 1 d .
H26 H 0.0444 0.7217 0.4768 0.022 Uiso 1 1 calc R
C27 C 0.15723(16) 0.63324(13) 0.62021(13) 0.0200(3) Uani 1 1 d .
H27 H 0.0747 0.5985 0.6357 0.024 Uiso 1 1 calc R
C28 C 0.29555(16) 0.61031(13) 0.69185(13) 0.0200(3) Uani 1 1 d .
H28 H 0.3074 0.5590 0.7555 0.024 Uiso 1 1 calc R
C29 C 0.41635(16) 0.66256(13) 0.67030(13) 0.0213(3) Uani 1 1 d .
H29 H 0.5113 0.6474 0.7199 0.026 Uiso 1 1 calc R
C30 C 0.39966(15) 0.73676(13) 0.57679(13) 0.0178(3) Uani 1 1 d .
H30 H 0.4831 0.7725 0.5629 0.021 Uiso 1 1 calc R
N1 N 0.13335(13) 0.89343(10) 0.36641(11) 0.0172(2) Uani 1 1 d .
N2 N 0.33030(12) 0.85054(10) 0.34097(10) 0.0144(2) Uani 1 1 d .

loop_
_atom_site_aniso_label
_atom_site_aniso_U_11
_atom_site_aniso_U_22
_atom_site_aniso_U_33
_atom_site_aniso_U_23
_atom_site_aniso_U_13
_atom_site_aniso_U_12
C1 0.0166(6) 0.0148(6) 0.0138(6) 0.0027(4) 0.0066(5) 0.0052(5)
C2 0.0149(6) 0.0135(5) 0.0148(6) 0.0033(4) 0.0069(5) 0.0047(5)
C3 0.0150(6) 0.0150(6) 0.0168(6) 0.0026(4) 0.0077(5) 0.0047(5)
C4 0.0155(6) 0.0126(5) 0.0137(6) 0.0000(4) 0.0066(5) 0.0014(4)
C5 0.0183(6) 0.0148(6) 0.0156(6) 0.0038(4) 0.0093(5) 0.0067(5)
C6 0.0141(6) 0.0133(5) 0.0134(5) 0.0033(4) 0.0063(5) 0.0048(4)
C7 0.0161(6) 0.0123(5) 0.0152(6) 0.0032(4) 0.0075(5) 0.0054(5)
C8 0.0176(7) 0.0200(6) 0.0166(6) 0.0023(5) 0.0076(5) 0.0043(5)
C9 0.0167(7) 0.0192(6) 0.0227(7) 0.0026(5) 0.0067(5) 0.0029(5)
C10 0.0186(7) 0.0173(6) 0.0302(7) 0.0093(5) 0.0133(6) 0.0065(5)
C11 0.0243(7) 0.0165(6) 0.0245(7) 0.0077(5) 0.0159(6) 0.0088(5)
C12 0.0189(6) 0.0141(6) 0.0169(6) 0.0033(4) 0.0089(5) 0.0063(5)
C13 0.0162(6) 0.0131(5) 0.0159(6) 0.0033(4) 0.0096(5) 0.0029(5)
C14 0.0167(6) 0.0188(6) 0.0196(6) 0.0019(5) 0.0082(5) 0.0044(5)
C15 0.0206(7) 0.0194(6) 0.0204(7) -0.0024(5) 0.0095(5) -0.0004(5)
C16 0.0295(8) 0.0131(6) 0.0255(7) 0.0000(5) 0.0178(6) 0.0007(5)
C17 0.0271(8) 0.0163(6) 0.0262(7) 0.0057(5) 0.0156(6) 0.0091(5)
C18 0.0202(7) 0.0173(6) 0.0185(6) 0.0043(5) 0.0083(5) 0.0072(5)
C19 0.0115(6) 0.0153(6) 0.0185(6) 0.0026(4) 0.0060(5) 0.0047(5)
C20 0.0186(7) 0.0221(6) 0.0227(7) 0.0079(5) 0.0109(5) 0.0087(5)
C21 0.0209(7) 0.0221(7) 0.0352(8) 0.0144(6) 0.0156(6) 0.0100(6)
C22 0.0217(7) 0.0145(6) 0.0409(9) 0.0058(6) 0.0143(6) 0.0065(5)
C23 0.0236(7) 0.0198(7) 0.0278(7) 0.0002(5) 0.0123(6) 0.0065(6)
C24 0.0187(7) 0.0179(6) 0.0194(6) 0.0039(5) 0.0090(5) 0.0064(5)
C25 0.0173(6) 0.0132(5) 0.0136(6) 0.0004(4) 0.0075(5) 0.0021(5)
C26 0.0180(7) 0.0182(6) 0.0191(6) 0.0036(5) 0.0096(5) 0.0047(5)
C27 0.0207(7) 0.0191(6) 0.0195(6) 0.0037(5) 0.0112(5) 0.0018(5)
C28 0.0238(7) 0.0186(6) 0.0159(6) 0.0041(5) 0.0094(5) 0.0041(5)
C29 0.0202(7) 0.0249(7) 0.0170(6) 0.0051(5) 0.0074(5) 0.0077(5)
C30 0.0171(6) 0.0199(6) 0.0151(6) 0.0026(5) 0.0084(5) 0.0029(5)
N1 0.0186(6) 0.0150(5) 0.0195(5) 0.0040(4) 0.0109(5) 0.0043(4)
N2 0.0162(5) 0.0144(5) 0.0140(5) 0.0040(4) 0.0079(4) 0.0060(4)

loop_
_atom_type_symbol
_atom_type_description
_atom_type_scat_dispersion_real
_atom_type_scat_dispersion_imag
_atom_type_scat_source
C C 0.0033 0.0016 'International Tables Vol C Tables 4.2.6.8 and 6.1.1.4'
H H 0.0000 0.0000 'International Tables Vol C Tables 4.2.6.8 and 6.1.1.4'
N N 0.0061 0.0033 'International Tables Vol C Tables 4.2.6.8 and 6.1.1.4'

loop_
_geom_angle_atom_site_label_1
_geom_angle_atom_site_label_2
_geom_angle_atom_site_label_3
_geom_angle
C2 C1 C6 103.24(10)
C2 C1 H1A 111.1
C6 C1 H1A 111.1
C2 C1 H1B 111.1
C6 C1 H1B 111.1
H1A C1 H1B 109.1
N2 C2 C1 103.77(9)
N2 C2 C3 103.03(10)
C1 C2 C3 116.35(10)
N2 C2 H2 111.0
C1 C2 H2 111.0
C3 C2 H2 111.0
N1 C3 C19 112.67(10)
N1 C3 C2 105.85(10)
C19 C3 C2 113.90(11)
N1 C3 H3 108.1
C19 C3 H3 108.1
C2 C3 H3 108.1
N1 C4 N2 117.61(11)
N1 C4 C25 122.47(12)
N2 C4 C25 119.91(11)
N2 C5 C6 105.19(10)
N2 C5 H5A 110.7
C6 C5 H5A 110.7
N2 C5 H5B 110.7
C6 C5 H5B 110.7
H5A C5 H5B 108.8
C13 C6 C7 109.53(10)
C13 C6 C1 114.50(10)
C7 C6 C1 110.25(10)
C13 C6 C5 109.22(10)
C7 C6 C5 112.44(10)
C1 C6 C5 100.72(9)
C12 C7 C8 118.07(12)
C12 C7 C6 119.28(11)
C8 C7 C6 122.65(11)
C9 C8 C7 120.84(13)
C9 C8 H8 119.6
C7 C8 H8 119.6
C10 C9 C8 120.23(13)
C10 C9 H9 119.9
C8 C9 H9 119.9
C11 C10 C9 119.50(13)
C11 C10 H10 120.2
C9 C10 H10 120.2
C10 C11 C12 120.09(13)
C10 C11 H11 120.0
C12 C11 H11 120.0
C11 C12 C7 121.21(12)
C11 C12 H12 119.4
C7 C12 H12 119.4
C14 C13 C18 118.20(11)
C14 C13 C6 123.02(11)
C18 C13 C6 118.78(11)
C13 C14 C15 120.63(13)
C13 C14 H14 119.7
C15 C14 H14 119.7
C16 C15 C14 120.75(13)
C16 C15 H15 119.6
C14 C15 H15 119.6
C15 C16 C17 119.14(12)
C15 C16 H16 120.4
C17 C16 H16 120.4
C18 C17 C16 120.19(13)
C18 C17 H17 119.9
C16 C17 H17 119.9
C17 C18 C13 121.09(12)
C17 C18 H18 119.5
C13 C18 H18 119.5
C24 C19 C20 118.61(12)
C24 C19 C3 121.85(12)
C20 C19 C3 119.54(11)
C21 C20 C19 120.81(13)
C21 C20 H20 119.6
C19 C20 H20 119.6
C22 C21 C20 119.96(13)
C22 C21 H21 120.0
C20 C21 H21 120.0
C23 C22 C21 119.61(13)
C23 C22 H22 120.2
C21 C22 H22 120.2
C22 C23 C24 120.33(13)
C22 C23 H23 119.8
C24 C23 H23 119.8
C19 C24 C23 120.63(13)
C19 C24 H24 119.7
C23 C24 H24 119.7
C30 C25 C26 119.16(12)
C30 C25 C4 121.97(12)
C26 C25 C4 118.87(12)
C27 C26 C25 120.42(13)
C27 C26 H26 119.8
C25 C26 H26 119.8
C26 C27 C28 120.06(13)
C26 C27 H27 120.0
C28 C27 H27 120.0
C29 C28 C27 119.78(13)
C29 C28 H28 120.1
C27 C28 H28 120.1
C28 C29 C30 120.49(13)
C28 C29 H29 119.8
C30 C29 H29 119.8
C29 C30 C25 120.08(13)
C29 C30 H30 120.0
C25 C30 H30 120.0
C4 N1 C3 107.50(11)
C4 N2 C5 118.96(10)
C4 N2 C2 105.39(10)
C5 N2 C2 109.53(9)

loop_
_geom_bond_atom_site_label_1
_geom_bond_atom_site_label_2
_geom_bond_distance
C1 C2 1.5253(17)
C1 C6 1.5427(17)
C1 H1A 0.9900
C1 H1B 0.9900
C2 N2 1.4908(16)
C2 C3 1.5554(18)
C2 H2 1.0000
C3 N1 1.4713(17)
C3 C19 1.5186(17)
C3 H3 1.0000
C4 N1 1.2870(16)
C4 N2 1.3990(16)
C4 C25 1.4784(18)
C5 N2 1.4822(16)
C5 C6 1.5485(18)
C5 H5A 0.9900
C5 H5B 0.9900
C6 C13 1.5268(17)
C6 C7 1.5343(18)
C7 C12 1.3953(18)
C7 C8 1.3963(18)
C8 C9 1.3905(19)
C8 H8 0.9500
C9 C10 1.390(2)
C9 H9 0.9500
C10 C11 1.386(2)
C10 H10 0.9500
C11 C12 1.3882(19)
C11 H11 0.9500
C12 H12 0.9500
C13 C14 1.3916(18)
C13 C18 1.3958(18)
C14 C15 1.3941(18)
C14 H14 0.9500
C15 C16 1.381(2)
C15 H15 0.9500
C16 C17 1.390(2)
C16 H16 0.9500
C17 C18 1.3893(18)
C17 H17 0.9500
C18 H18 0.9500
C19 C24 1.3900(18)
C19 C20 1.3936(19)
C20 C21 1.3931(19)
C20 H20 0.9500
C21 C22 1.387(2)
C21 H21 0.9500
C22 C23 1.385(2)
C22 H22 0.9500
C23 C24 1.3916(19)
C23 H23 0.9500
C24 H24 0.9500
C25 C30 1.3945(18)
C25 C26 1.3975(18)
C26 C27 1.3866(18)
C26 H26 0.9500
C27 C28 1.388(2)
C27 H27 0.9500
C28 C29 1.386(2)
C28 H28 0.9500
C29 C30 1.3874(19)
C29 H29 0.9500
C30 H30 0.9500
